data_7154134
loop_
_publ_author_name
'Liu, Yilin'
'Feng, Xiangqing'
'Du, Haifeng'

_publ_section_title
;
 Asymmetric synthesis of axially chiral anilides by Pd-catalyzed allylic
 substitutions with P/olefin ligands.
;
_journal_issue 1
_journal_name_full 'Organic &amp; biomolecular chemistry'
_journal_page_first 125
_journal_page_last 132
_journal_paper_doi 10.1039/c4ob01087f
_journal_volume 13
_journal_year 2015
_chemical_absolute_configuration ad
_chemical_formula_moiety 'C30 H40 Cl N O'
_chemical_formula_sum 'C30 H40 Cl N O'
_chemical_formula_weight 466.08
_chemical_name_systematic 4ge
_space_group_crystal_system orthorhombic
_space_group_IT_number 19
_space_group_name_Hall 'P 2ac 2ab'
_space_group_name_H-M_alt 'P 21 21 21'
_symmetry_space_group_name_Hall 'P 2ac 2ab'
_symmetry_space_group_name_H-M 'P 21 21 21'
_atom_sites_solution_hydrogens geom
_audit_creation_date 2014-09-19
_audit_creation_method
;
Olex2 1.2
(compiled 2013.12.10 svn.r2850 for OlexSys, GUI svn.r4736)
;
_cell_angle_alpha 90
_cell_angle_beta 90
_cell_angle_gamma 90
_cell_formula_units_Z 4
_cell_length_a 9.779(3)
_cell_length_b 10.660(4)
_cell_length_c 26.314(8)
_cell_measurement_reflns_used 8882
_cell_measurement_temperature 173.1500
_cell_measurement_theta_max 27.4737
_cell_measurement_theta_min 2.2217
_cell_volume 2743.1(16)
_computing_cell_refinement 'CrystalClear (Rigaku Inc., 2007)'
_computing_data_collection 'CrystalClear (Rigaku Inc., 2007)'
_computing_data_reduction 'CrystalClear (Rigaku Inc., 2007)'
_computing_molecular_graphics 'Olex2 (Dolomanov et al., 2009)'
_computing_publication_material 'Olex2 (Dolomanov et al., 2009)'
_computing_structure_refinement 'SHELXL (Sheldrick, 2013)'
_computing_structure_solution
;
'SHELXS (Sheldrick, 2013)'
;
_diffrn_ambient_temperature 173.1500
_diffrn_detector_area_resol_mean 28.5714
_diffrn_measured_fraction_theta_full 0.994
_diffrn_measured_fraction_theta_max 0.994
_diffrn_measurement_device
;
Saturn724+ (2x2 bin mode)
;
_diffrn_measurement_device_details
;
AFC10: Fixed Chi 2 circle
;
_diffrn_measurement_device_type 'Saturn724+ CCD'
_diffrn_measurement_method '\w scans at fixed \c = 45\%'
_diffrn_orient_matrix_type d*Trek
_diffrn_orient_matrix_UB_11 0.0762
_diffrn_orient_matrix_UB_12 0.0556
_diffrn_orient_matrix_UB_13 -0.0395
_diffrn_orient_matrix_UB_21 0.0196
_diffrn_orient_matrix_UB_22 0.0337
_diffrn_orient_matrix_UB_23 0.0853
_diffrn_orient_matrix_UB_31 0.0241
_diffrn_orient_matrix_UB_32 -0.0288
_diffrn_orient_matrix_UB_33 0.0059
_diffrn_radiation_detector CCD
_diffrn_radiation_monochromator 'Graphite Monochromator'
_diffrn_radiation_type MoK\a
_diffrn_radiation_wavelength 0.71073
_diffrn_reflns_av_R_equivalents 0.0370
_diffrn_reflns_av_unetI/netI 0.0313
_diffrn_reflns_Laue_measured_fraction_full 0.994
_diffrn_reflns_Laue_measured_fraction_max 0.994
_diffrn_reflns_limit_h_max 12
_diffrn_reflns_limit_h_min -12
_diffrn_reflns_limit_k_max 13
_diffrn_reflns_limit_k_min -13
_diffrn_reflns_limit_l_max 34
_diffrn_reflns_limit_l_min -34
_diffrn_reflns_number 21255
_diffrn_reflns_point_group_measured_fraction_full 0.994
_diffrn_reflns_point_group_measured_fraction_max 0.993
_diffrn_reflns_theta_full 26.000
_diffrn_reflns_theta_max 27.473
_diffrn_reflns_theta_min 2.459
_diffrn_source 'Sealed Tube'
_diffrn_source_current 30.0000
_diffrn_source_power 1.5000
_diffrn_source_voltage 50.0000
_exptl_absorpt_coefficient_mu 0.160
_exptl_absorpt_correction_T_max 1.0000
_exptl_absorpt_correction_T_min 0.8117
_exptl_absorpt_correction_type multi-scan
_exptl_absorpt_process_details 'CrystalClear (Rigaku Inc., 2007)'
_exptl_crystal_colour Colorless
_exptl_crystal_density_diffrn 1.128
_exptl_crystal_description block
_exptl_crystal_F_000 1008
_exptl_crystal_size_max 0.42
_exptl_crystal_size_mid 0.24
_exptl_crystal_size_min 0.19
_refine_diff_density_max 0.157
_refine_diff_density_min -0.205
_refine_diff_density_rms 0.038
_refine_ls_abs_structure_details
;
 Flack x determined using 2362 quotients [(I+)-(I-)]/[(I+)+(I-)]
 (Parsons and Flack (2004), Acta Cryst. A60, s61).
;
_refine_ls_abs_structure_Flack 0.01(2)
_refine_ls_extinction_method none
_refine_ls_goodness_of_fit_ref 1.126
_refine_ls_hydrogen_treatment constr
_refine_ls_matrix_type full
_refine_ls_number_parameters 304
_refine_ls_number_reflns 6242
_refine_ls_number_restraints 0
_refine_ls_restrained_S_all 1.126
_refine_ls_R_factor_all 0.0445
_refine_ls_R_factor_gt 0.0424
_refine_ls_shift/su_max 0.000
_refine_ls_shift/su_mean 0.000
_refine_ls_structure_factor_coef Fsqd
_refine_ls_weighting_details 'w=1/[\s^2^(Fo^2^)+(0.0417P)^2^+0.4691P] where P=(Fo^2^+2Fc^2^)/3'
_refine_ls_weighting_scheme calc
_refine_ls_wR_factor_gt 0.0980
_refine_ls_wR_factor_ref 0.0991
_reflns_Friedel_coverage 0.769
_reflns_Friedel_fraction_full 0.994
_reflns_Friedel_fraction_max 0.992
_reflns_number_gt 6015
_reflns_number_total 6242
_reflns_threshold_expression 'I > 2\s(I)'
_cod_data_source_file c4ob01087f2.cif
_cod_data_source_block sa3633
_cod_depositor_comments 'Adding full bibliography for 7154133--7154134.cif.'
_cod_original_cell_volume 2743.4(15)
_cod_database_code 7154134
_shelxl_version_number 2013-4
_shelx_space_group_comment
;
The symmetry employed for this shelxl refinement is uniquely defined
by the following loop, which should always be used as a source of
symmetry information in preference to the above space-group names.
They are only intended as comments.
;
_diffrn_number_total 3557
_olex2_refinement_description
;
1. Fixed Uiso
 At 1.2 times of:
  All C(H) groups, All C(H,H) groups
 At 1.5 times of:
  All C(H,H,H) groups
2.a Ternary CH refined with riding coordinates:
 C1(H1)
2.b Secondary CH2 refined with riding coordinates:
 C2(H2A,H2B), C3(H3A,H3B), C4(H4A,H4B), C5(H5A,H5B), C6(H6A,H6B), C8(H8A,H8B)
2.c Aromatic/amide H refined with riding coordinates:
 C9(H9), C10(H10), C13(H13), C14(H14), C15(H15), C16(H16), C18(H18), C20(H20),
 C21(H21)
2.d Idealised Me refined as rotating group:
 C24(H24A,H24B,H24C), C25(H25A,H25B,H25C), C26(H26A,H26B,H26C), C28(H28A,H28B,
 H28C), C29(H29A,H29B,H29C), C30(H30A,H30B,H30C)
;

loop_
_space_group_symop_operation_xyz
'x, y, z'
'-x+1/2, -y, z+1/2'
'-x, y+1/2, -z+1/2'
'x+1/2, -y+1/2, -z'

loop_
_atom_site_label
_atom_site_type_symbol
_atom_site_fract_x
_atom_site_fract_y
_atom_site_fract_z
_atom_site_U_iso_or_equiv
_atom_site_adp_type
_atom_site_occupancy
_atom_site_site_symmetry_order
_atom_site_calc_flag
_atom_site_refinement_flags_posn
Cl1 Cl 0.61682(8) 0.16205(6) 0.38547(3) 0.0506(2) Uani 1 1 d .
O1 O 0.29645(19) 0.77023(16) 0.46769(6) 0.0364(4) Uani 1 1 d .
N1 N 0.34859(18) 0.69239(16) 0.39005(7) 0.0248(4) Uani 1 1 d .
C1 C 0.1244(2) 0.79592(19) 0.40363(8) 0.0264(4) Uani 1 1 d .
H1 H 0.1251 0.7923 0.3664 0.032 Uiso 1 1 calc R
C2 C 0.0121(2) 0.7080(2) 0.42360(9) 0.0309(5) Uani 1 1 d .
H2A H 0.0327 0.6225 0.4136 0.037 Uiso 1 1 calc R
H2B H 0.0102 0.7115 0.4604 0.037 Uiso 1 1 calc R
C3 C -0.1272(3) 0.7451(2) 0.40275(9) 0.0360(5) Uani 1 1 d .
H3A H -0.1967 0.6906 0.4170 0.043 Uiso 1 1 calc R
H3B H -0.1277 0.7344 0.3661 0.043 Uiso 1 1 calc R
C4 C -0.1609(3) 0.8811(3) 0.41569(10) 0.0386(6) Uani 1 1 d .
H4A H -0.2452 0.9047 0.3988 0.046 Uiso 1 1 calc R
H4B H -0.1752 0.8885 0.4520 0.046 Uiso 1 1 calc R
C5 C -0.0475(3) 0.9708(2) 0.39958(10) 0.0371(6) Uani 1 1 d .
H5A H -0.0686 1.0544 0.4118 0.044 Uiso 1 1 calc R
H5B H -0.0435 0.9739 0.3628 0.044 Uiso 1 1 calc R
C6 C 0.0917(2) 0.9306(2) 0.42025(9) 0.0305(5) Uani 1 1 d .
H6A H 0.0911 0.9354 0.4571 0.037 Uiso 1 1 calc R
H6B H 0.1618 0.9870 0.4077 0.037 Uiso 1 1 calc R
C7 C 0.2625(2) 0.7529(2) 0.42330(8) 0.0264(4) Uani 1 1 d .
C8 C 0.4709(2) 0.6310(2) 0.41209(9) 0.0302(5) Uani 1 1 d .
H8A H 0.5153 0.6887 0.4353 0.036 Uiso 1 1 calc R
H8B H 0.5350 0.6118 0.3850 0.036 Uiso 1 1 calc R
C9 C 0.4365(2) 0.5126(2) 0.43994(9) 0.0311(5) Uani 1 1 d .
H9 H 0.3837 0.5189 0.4692 0.037 Uiso 1 1 calc R
C10 C 0.4764(2) 0.4000(2) 0.42557(9) 0.0312(5) Uani 1 1 d .
H10 H 0.5307 0.3954 0.3966 0.037 Uiso 1 1 calc R
C11 C 0.4432(2) 0.2809(2) 0.45094(9) 0.0304(5) Uani 1 1 d .
C12 C 0.5002(2) 0.1665(2) 0.43590(9) 0.0320(5) Uani 1 1 d .
C13 C 0.4686(3) 0.0537(2) 0.45921(10) 0.0397(6) Uani 1 1 d .
H13 H 0.5090 -0.0204 0.4481 0.048 Uiso 1 1 calc R
C14 C 0.3770(3) 0.0522(2) 0.49889(10) 0.0424(6) Uani 1 1 d .
H14 H 0.3539 -0.0232 0.5145 0.051 Uiso 1 1 calc R
C15 C 0.3193(3) 0.1638(3) 0.51546(12) 0.0499(7) Uani 1 1 d .
H15 H 0.2591 0.1636 0.5428 0.060 Uiso 1 1 calc R
C16 C 0.3508(3) 0.2744(3) 0.49159(12) 0.0465(7) Uani 1 1 d .
H16 H 0.3093 0.3478 0.5028 0.056 Uiso 1 1 calc R
C17 C 0.3027(2) 0.64453(19) 0.34142(8) 0.0227(4) Uani 1 1 d .
C18 C 0.2270(2) 0.5345(2) 0.34293(8) 0.0256(4) Uani 1 1 d .
H18 H 0.2097 0.4980 0.3744 0.031 Uiso 1 1 calc R
C19 C 0.1755(2) 0.4761(2) 0.29959(9) 0.0274(5) Uani 1 1 d .
C20 C 0.2054(2) 0.5340(2) 0.25376(9) 0.0295(5) Uani 1 1 d .
H20 H 0.1729 0.4990 0.2237 0.035 Uiso 1 1 calc R
C21 C 0.2826(2) 0.6428(2) 0.25179(8) 0.0282(5) Uani 1 1 d .
H21 H 0.3005 0.6776 0.2201 0.034 Uiso 1 1 calc R
C22 C 0.3351(2) 0.7033(2) 0.29468(8) 0.0256(4) Uani 1 1 d .
C23 C 0.0911(2) 0.3555(2) 0.30453(10) 0.0369(6) Uani 1 1 d .
C24 C 0.0575(4) 0.2993(3) 0.25247(13) 0.0663(10) Uani 1 1 d .
H24A H 0.0012 0.3568 0.2337 0.099 Uiso 1 1 calc GR
H24B H 0.0095 0.2216 0.2569 0.099 Uiso 1 1 calc GR
H24C H 0.1407 0.2845 0.2341 0.099 Uiso 1 1 calc GR
C25 C 0.1712(4) 0.2577(3) 0.33466(18) 0.0732(11) Uani 1 1 d .
H25A H 0.2594 0.2459 0.3194 0.110 Uiso 1 1 calc GR
H25B H 0.1222 0.1797 0.3345 0.110 Uiso 1 1 calc GR
H25C H 0.1824 0.2861 0.3690 0.110 Uiso 1 1 calc GR
C26 C -0.0427(3) 0.3847(3) 0.33216(14) 0.0602(9) Uani 1 1 d .
H26A H -0.0228 0.4171 0.3654 0.090 Uiso 1 1 calc GR
H26B H -0.0959 0.3094 0.3352 0.090 Uiso 1 1 calc GR
H26C H -0.0934 0.4460 0.3132 0.090 Uiso 1 1 calc GR
C27 C 0.4194(2) 0.8246(2) 0.28911(9) 0.0295(5) Uani 1 1 d .
C28 C 0.5596(3) 0.8116(3) 0.31419(11) 0.0457(7) Uani 1 1 d .
H28A H 0.5484 0.8031 0.3503 0.069 Uiso 1 1 calc GR
H28B H 0.6134 0.8848 0.3070 0.069 Uiso 1 1 calc GR
H28C H 0.6051 0.7387 0.3010 0.069 Uiso 1 1 calc GR
C29 C 0.3442(3) 0.9365(2) 0.31329(12) 0.0449(7) Uani 1 1 d .
H29A H 0.2536 0.9422 0.2994 0.067 Uiso 1 1 calc GR
H29B H 0.3933 1.0124 0.3062 0.067 Uiso 1 1 calc GR
H29C H 0.3387 0.9245 0.3494 0.067 Uiso 1 1 calc GR
C30 C 0.4443(3) 0.8583(3) 0.23305(10) 0.0429(6) Uani 1 1 d .
H30A H 0.4928 0.7912 0.2167 0.064 Uiso 1 1 calc GR
H30B H 0.4974 0.9338 0.2311 0.064 Uiso 1 1 calc GR
H30C H 0.3581 0.8708 0.2163 0.064 Uiso 1 1 calc GR

loop_
_atom_site_aniso_label
_atom_site_aniso_U_11
_atom_site_aniso_U_22
_atom_site_aniso_U_33
_atom_site_aniso_U_23
_atom_site_aniso_U_13
_atom_site_aniso_U_12
Cl1 0.0711(5) 0.0369(3) 0.0438(3) 0.0002(3) 0.0189(3) 0.0166(3)
O1 0.0473(10) 0.0353(9) 0.0268(8) -0.0044(7) -0.0096(7) 0.0062(8)
N1 0.0250(9) 0.0225(9) 0.0267(8) 0.0004(7) -0.0036(7) 0.0005(7)
C1 0.0311(11) 0.0246(10) 0.0234(9) 0.0001(8) -0.0006(9) 0.0019(9)
C2 0.0330(11) 0.0278(11) 0.0319(11) 0.0012(9) 0.0017(9) -0.0010(9)
C3 0.0315(12) 0.0420(14) 0.0343(11) 0.0006(10) 0.0000(10) -0.0023(11)
C4 0.0326(12) 0.0466(14) 0.0367(12) -0.0020(11) -0.0012(10) 0.0088(11)
C5 0.0419(14) 0.0333(12) 0.0361(12) -0.0010(10) -0.0027(10) 0.0119(11)
C6 0.0350(12) 0.0258(11) 0.0307(11) -0.0029(9) -0.0006(9) 0.0041(9)
C7 0.0324(11) 0.0195(10) 0.0273(10) 0.0006(8) -0.0023(9) -0.0005(9)
C8 0.0273(11) 0.0270(12) 0.0362(12) 0.0004(9) -0.0089(9) 0.0019(9)
C9 0.0353(12) 0.0285(11) 0.0295(11) -0.0005(9) -0.0046(9) 0.0036(10)
C10 0.0295(11) 0.0288(12) 0.0352(12) 0.0008(10) 0.0015(9) 0.0030(9)
C11 0.0291(11) 0.0274(11) 0.0346(12) 0.0004(9) -0.0015(9) 0.0031(9)
C12 0.0355(12) 0.0308(12) 0.0296(11) -0.0013(10) -0.0024(9) 0.0038(10)
C13 0.0465(15) 0.0275(12) 0.0450(14) 0.0002(11) -0.0057(12) 0.0057(11)
C14 0.0459(14) 0.0322(13) 0.0491(15) 0.0077(11) -0.0038(12) -0.0037(12)
C15 0.0504(16) 0.0436(15) 0.0557(16) 0.0056(14) 0.0182(13) 0.0001(14)
C16 0.0482(16) 0.0318(14) 0.0596(17) -0.0015(12) 0.0185(13) 0.0059(12)
C17 0.0192(9) 0.0216(10) 0.0272(10) -0.0015(8) -0.0008(8) 0.0010(8)
C18 0.0235(10) 0.0231(10) 0.0302(11) -0.0012(8) 0.0019(8) 0.0001(8)
C19 0.0191(9) 0.0269(11) 0.0364(11) -0.0063(9) 0.0011(8) 0.0017(8)
C20 0.0246(10) 0.0333(12) 0.0307(11) -0.0098(9) -0.0012(9) 0.0030(9)
C21 0.0259(10) 0.0317(12) 0.0269(10) -0.0004(9) 0.0007(8) 0.0038(9)
C22 0.0211(9) 0.0249(10) 0.0308(10) -0.0008(9) 0.0011(8) 0.0029(8)
C23 0.0306(12) 0.0334(13) 0.0468(14) -0.0107(11) 0.0020(10) -0.0111(10)
C24 0.066(2) 0.068(2) 0.064(2) -0.0313(18) 0.0156(17) -0.0418(18)
C25 0.067(2) 0.0308(15) 0.122(3) 0.0094(18) -0.016(2) -0.0150(15)
C26 0.0413(16) 0.063(2) 0.076(2) -0.0175(17) 0.0208(15) -0.0200(15)
C27 0.0290(11) 0.0272(11) 0.0323(11) 0.0012(9) 0.0000(9) -0.0051(9)
C28 0.0321(13) 0.0495(16) 0.0556(16) 0.0152(13) -0.0062(12) -0.0144(12)
C29 0.0497(16) 0.0243(12) 0.0607(17) 0.0007(12) 0.0111(13) -0.0067(11)
C30 0.0462(15) 0.0441(15) 0.0383(13) 0.0092(11) 0.0007(11) -0.0122(12)

loop_
_atom_type_symbol
_atom_type_description
_atom_type_scat_dispersion_real
_atom_type_scat_dispersion_imag
_atom_type_scat_source
C C 0.0033 0.0016 'International Tables Vol C Tables 4.2.6.8 and 6.1.1.4'
H H 0.0000 0.0000 'International Tables Vol C Tables 4.2.6.8 and 6.1.1.4'
Cl Cl 0.1484 0.1585 'International Tables Vol C Tables 4.2.6.8 and 6.1.1.4'
N N 0.0061 0.0033 'International Tables Vol C Tables 4.2.6.8 and 6.1.1.4'
O O 0.0106 0.0060 'International Tables Vol C Tables 4.2.6.8 and 6.1.1.4'

loop_
_geom_angle_atom_site_label_1
_geom_angle_atom_site_label_2
_geom_angle_atom_site_label_3
_geom_angle
C7 N1 C8 116.91(18)
C7 N1 C17 122.53(17)
C17 N1 C8 116.09(17)
C6 C1 C2 108.92(19)
C7 C1 C2 109.57(18)
C7 C1 C6 111.78(19)
C3 C2 C1 110.98(19)
C2 C3 C4 111.1(2)
C5 C4 C3 112.2(2)
C4 C5 C6 111.9(2)
C5 C6 C1 110.3(2)
O1 C7 N1 120.7(2)
O1 C7 C1 121.3(2)
N1 C7 C1 118.02(18)
N1 C8 C9 112.47(19)
C10 C9 C8 124.1(2)
C9 C10 C11 126.2(2)
C12 C11 C10 122.5(2)
C12 C11 C16 115.4(2)
C16 C11 C10 122.1(2)
C11 C12 Cl1 119.87(19)
C13 C12 Cl1 117.22(19)
C13 C12 C11 122.9(2)
C14 C13 C12 119.4(2)
C13 C14 C15 119.6(2)
C16 C15 C14 120.1(2)
C15 C16 C11 122.5(2)
C18 C17 N1 115.95(18)
C18 C17 C22 121.21(19)
C22 C17 N1 122.82(18)
C17 C18 C19 123.2(2)
C18 C19 C23 120.0(2)
C20 C19 C18 115.9(2)
C20 C19 C23 124.1(2)
C21 C20 C19 121.4(2)
C20 C21 C22 123.8(2)
C17 C22 C27 125.02(19)
C21 C22 C17 114.5(2)
C21 C22 C27 120.5(2)
C24 C23 C19 111.6(2)
C25 C23 C19 109.9(2)
C25 C23 C24 108.0(3)
C25 C23 C26 109.4(3)
C26 C23 C19 109.3(2)
C26 C23 C24 108.7(2)
C28 C27 C22 111.28(19)
C28 C27 C29 108.7(2)
C28 C27 C30 107.1(2)
C29 C27 C22 110.82(18)
C30 C27 C22 111.83(19)
C30 C27 C29 106.9(2)

loop_
_geom_bond_atom_site_label_1
_geom_bond_atom_site_label_2
_geom_bond_distance
Cl1 C12 1.750(2)
O1 C7 1.228(3)
N1 C7 1.375(3)
N1 C8 1.482(3)
N1 C17 1.449(3)
C1 C2 1.536(3)
C1 C6 1.535(3)
C1 C7 1.518(3)
C2 C3 1.521(3)
C3 C4 1.525(4)
C4 C5 1.524(4)
C5 C6 1.527(3)
C8 C9 1.498(3)
C9 C10 1.317(3)
C10 C11 1.471(3)
C11 C12 1.398(3)
C11 C16 1.402(4)
C12 C13 1.385(4)
C13 C14 1.376(4)
C14 C15 1.387(4)
C15 C16 1.371(4)
C17 C18 1.388(3)
C17 C22 1.416(3)
C18 C19 1.393(3)
C19 C20 1.386(3)
C19 C23 1.533(3)
C20 C21 1.385(3)
C21 C22 1.398(3)
C22 C27 1.540(3)
C23 C24 1.531(4)
C23 C25 1.526(4)
C23 C26 1.529(4)
C27 C28 1.528(3)
C27 C29 1.539(3)
C27 C30 1.537(3)

loop_
_geom_torsion_atom_site_label_1
_geom_torsion_atom_site_label_2
_geom_torsion_atom_site_label_3
_geom_torsion_atom_site_label_4
_geom_torsion
Cl1 C12 C13 C14 -179.7(2)
N1 C8 C9 C10 114.3(3)
N1 C17 C18 C19 -179.88(19)
N1 C17 C22 C21 179.54(19)
N1 C17 C22 C27 -1.1(3)
C1 C2 C3 C4 -56.7(3)
C2 C1 C6 C5 -59.0(2)
C2 C1 C7 O1 -74.6(3)
C2 C1 C7 N1 104.8(2)
C2 C3 C4 C5 52.7(3)
C3 C4 C5 C6 -52.7(3)
C4 C5 C6 C1 56.1(3)
C6 C1 C2 C3 59.9(2)
C6 C1 C7 O1 46.3(3)
C6 C1 C7 N1 -134.4(2)
C7 N1 C8 C9 74.0(3)
C7 N1 C17 C18 -76.0(3)
C7 N1 C17 C22 105.6(2)
C7 C1 C2 C3 -177.57(19)
C7 C1 C6 C5 179.75(19)
C8 N1 C7 O1 10.2(3)
C8 N1 C7 C1 -169.08(18)
C8 N1 C17 C18 79.6(2)
C8 N1 C17 C22 -98.9(2)
C8 C9 C10 C11 -178.8(2)
C9 C10 C11 C12 -173.9(2)
C9 C10 C11 C16 6.9(4)
C10 C11 C12 Cl1 0.6(3)
C10 C11 C12 C13 -179.3(2)
C10 C11 C16 C15 180.0(3)
C11 C12 C13 C14 0.2(4)
C12 C11 C16 C15 0.7(4)
C12 C13 C14 C15 -1.0(4)
C13 C14 C15 C16 1.6(5)
C14 C15 C16 C11 -1.5(5)
C16 C11 C12 Cl1 179.9(2)
C16 C11 C12 C13 -0.1(4)
C17 N1 C7 O1 165.6(2)
C17 N1 C7 C1 -13.7(3)
C17 N1 C8 C9 -82.9(2)
C17 C18 C19 C20 0.6(3)
C17 C18 C19 C23 -179.2(2)
C17 C22 C27 C28 56.4(3)
C17 C22 C27 C29 -64.7(3)
C17 C22 C27 C30 176.1(2)
C18 C17 C22 C21 1.2(3)
C18 C17 C22 C27 -179.5(2)
C18 C19 C20 C21 0.4(3)
C18 C19 C23 C24 -174.0(2)
C18 C19 C23 C25 -54.3(3)
C18 C19 C23 C26 65.8(3)
C19 C20 C21 C22 -0.6(3)
C20 C19 C23 C24 6.2(3)
C20 C19 C23 C25 126.0(3)
C20 C19 C23 C26 -114.0(3)
C20 C21 C22 C17 -0.2(3)
C20 C21 C22 C27 -179.6(2)
C21 C22 C27 C28 -124.3(2)
C21 C22 C27 C29 114.6(2)
C21 C22 C27 C30 -4.6(3)
C22 C17 C18 C19 -1.4(3)
C23 C19 C20 C21 -179.8(2)
